data_7041327
loop_
_publ_author_name
'Liu, Sui-Jun'
'Cao, Chen'
'Yao, Shu-Li'
'Zheng, Teng-Fei'
'Wang, Zheng-Xiang'
'Liu, Chao'
'Liao, Jin-Sheng'
'Chen, Jing-Lin'
'Li, Yun-Wu'
'Wen, He-Rui'

_publ_section_title
;
 Temperature- and vapor-induced reversible
 single-crystal-to-single-crystal transformations of three 2D/3D
 Gd(III)-organic frameworks exhibiting significant magnetocaloric effects.
;
_journal_issue 1
_journal_name_full 'Dalton transactions (Cambridge, England : 2003)'
_journal_page_first 64
_journal_page_last 70
_journal_paper_doi 10.1039/c6dt03589b
_journal_volume 46
_journal_year 2016
_chemical_formula_sum 'C4 H6 Gd O8'
_chemical_formula_weight 339.34
_chemical_name_systematic
; 
 ? 
;
_space_group_IT_number 2
_symmetry_cell_setting triclinic
_symmetry_space_group_name_Hall '-P 1'
_symmetry_space_group_name_H-M 'P -1'
_atom_sites_solution_hydrogens geom
_atom_sites_solution_primary direct
_atom_sites_solution_secondary difmap
_audit_creation_method SHELXL-97
_audit_update_record
;
2016-08-18 deposited with the CCDC.
2016-12-05 downloaded from the CCDC.
;
_cell_angle_alpha 111.251(4)
_cell_angle_beta 98.870(4)
_cell_angle_gamma 114.089(4)
_cell_formula_units_Z 2
_cell_length_a 7.4211(19)
_cell_length_b 7.835(2)
_cell_length_c 8.560(2)
_cell_measurement_reflns_used 14391
_cell_measurement_temperature 301(2)
_cell_measurement_theta_max 27.7
_cell_measurement_theta_min 3.0
_cell_volume 395.88(17)
_computing_cell_refinement 'Bruker SMART'
_computing_data_collection 'Bruker SMART'
_computing_data_reduction 'Bruker SAINT'
_computing_molecular_graphics 'Bruker SHELXTL'
_computing_publication_material 'Bruker SHELXTL'
_computing_structure_refinement 'SHELXL-97 (Sheldrick, 1997)'
_computing_structure_solution 'SHELXS-97 (Sheldrick, 1990)'
_diffrn_ambient_temperature 301(2)
_diffrn_detector_area_resol_mean 0
_diffrn_measured_fraction_theta_full 0.978
_diffrn_measured_fraction_theta_max 0.978
_diffrn_measurement_device_type 'D8 QUEST'
_diffrn_measurement_method \w
_diffrn_radiation_monochromator graphite
_diffrn_radiation_source 'fine-focus sealed tube'
_diffrn_radiation_type MoK\a
_diffrn_radiation_wavelength 0.71073
_diffrn_reflns_av_R_equivalents 0.0315
_diffrn_reflns_av_sigmaI/netI 0.0349
_diffrn_reflns_limit_h_max 8
_diffrn_reflns_limit_h_min -8
_diffrn_reflns_limit_k_max 9
_diffrn_reflns_limit_k_min -9
_diffrn_reflns_limit_l_max 10
_diffrn_reflns_limit_l_min -10
_diffrn_reflns_number 3702
_diffrn_reflns_theta_full 25.00
_diffrn_reflns_theta_max 25.00
_diffrn_reflns_theta_min 3.09
_diffrn_standards_decay_% 0
_diffrn_standards_interval_count 0
_diffrn_standards_interval_time 0
_diffrn_standards_number 0
_exptl_absorpt_coefficient_mu 8.391
_exptl_absorpt_correction_T_max 0.3135
_exptl_absorpt_correction_T_min 0.2597
_exptl_absorpt_correction_type multi-scan
_exptl_absorpt_process_details CrystalClear
_exptl_crystal_colour colorless
_exptl_crystal_density_diffrn 2.847
_exptl_crystal_density_method 'not measured'
_exptl_crystal_description block
_exptl_crystal_F_000 316
_exptl_crystal_size_max 0.22
_exptl_crystal_size_mid 0.20
_exptl_crystal_size_min 0.18
_refine_diff_density_max 1.059
_refine_diff_density_min -1.622
_refine_diff_density_rms 0.193
_refine_ls_extinction_method none
_refine_ls_goodness_of_fit_ref 1.163
_refine_ls_hydrogen_treatment mixed
_refine_ls_matrix_type full
_refine_ls_number_parameters 130
_refine_ls_number_reflns 1361
_refine_ls_number_restraints 4
_refine_ls_restrained_S_all 1.161
_refine_ls_R_factor_all 0.0216
_refine_ls_R_factor_gt 0.0213
_refine_ls_shift/su_max 0.000
_refine_ls_shift/su_mean 0.000
_refine_ls_structure_factor_coef Fsqd
_refine_ls_weighting_details 'calc w=1/[\s^2^(Fo^2^)+(0.0212P)^2^+1.4657P] where P=(Fo^2^+2Fc^2^)/3'
_refine_ls_weighting_scheme calc
_refine_ls_wR_factor_gt 0.0592
_refine_ls_wR_factor_ref 0.0595
_reflns_number_gt 1339
_reflns_number_total 1361
_reflns_threshold_expression >2sigma(I)
_cod_data_source_file c6dt03589b2.cif
_cod_data_source_block 1
_cod_depositor_comments
;
The following automatic conversions were performed:

'_exptl_absorpt_correction_type' value 'Multi-scan' changed to
'multi-scan' according to
/usr/data/users/saulius/crontab/automatic-downloads/rss-feeds/RSC/lib/dictionaries/cif_core.dic
dictionary named 'cif_core.dic' version 2.4.2 from 2011-04-26.

Automatic conversion script
Id: cif_fix_values 4268 2015-11-12 08:31:59Z antanas 

 Adding full bibliography for 7041327--7041329.cif.
;
_cod_original_sg_symbol_H-M P-1
_cod_database_code 7041327
_exptl_absorpt_correction_rt 1.28

loop_
_symmetry_equiv_pos_as_xyz
'x, y, z'
'-x, -y, -z'

loop_
_atom_site_label
_atom_site_type_symbol
_atom_site_fract_x
_atom_site_fract_y
_atom_site_fract_z
_atom_site_U_iso_or_equiv
_atom_site_adp_type
_atom_site_occupancy
_atom_site_symmetry_multiplicity
_atom_site_calc_flag
_atom_site_refinement_flags
O5 O 0.6406(5) 0.4032(6) 0.5887(5) 0.0181(8) Uani 1 1 d .
Gd1 Gd 0.66473(3) 0.85260(3) 0.38476(3) 0.01194(11) Uani 1 1 d .
O1 O 0.3891(5) 0.9585(6) 0.3486(5) 0.0164(8) Uani 1 1 d .
O6 O 0.7583(5) 0.6967(5) 0.5596(5) 0.0171(8) Uani 1 1 d .
O3 O -0.2144(6) 0.8265(6) 0.1053(5) 0.0224(8) Uani 1 1 d .
O1W O 0.5659(6) 0.4820(6) 0.1886(5) 0.0226(9) Uani 1 1 d D
O2W O 0.8145(6) 1.1904(6) 0.3792(6) 0.0212(8) Uani 1 1 d D
O4 O -0.0040(5) 0.8745(6) 0.3458(5) 0.0184(8) Uani 1 1 d .
C2 C 0.1009(9) 0.8280(10) 0.0863(8) 0.0211(12) Uani 1 1 d .
H2A H 0.1525 0.9457 0.0596 0.025 Uiso 1 1 calc R
H2B H 0.0218 0.6985 -0.0272 0.025 Uiso 1 1 calc R
O2 O 0.3461(6) 0.7035(7) 0.1043(5) 0.0247(9) Uani 1 1 d .
C4 C 0.6167(7) 0.5292(8) 0.5432(7) 0.0141(10) Uani 1 1 d .
C3 C 0.2879(8) 0.8279(8) 0.1832(7) 0.0168(11) Uani 1 1 d .
C1 C -0.0473(8) 0.8443(8) 0.1839(7) 0.0156(10) Uani 1 1 d .
H2WA H 0.799(10) 1.283(7) 0.455(6) 0.019 Uiso 1 1 d D
H2WB H 0.947(2) 1.259(8) 0.404(8) 0.019 Uiso 1 1 d D
H1WB H 0.445(5) 0.389(7) 0.108(6) 0.019 Uiso 1 1 d D
H1WA H 0.641(8) 0.442(9) 0.136(7) 0.019 Uiso 1 1 d D

loop_
_atom_site_aniso_label
_atom_site_aniso_U_11
_atom_site_aniso_U_22
_atom_site_aniso_U_33
_atom_site_aniso_U_23
_atom_site_aniso_U_13
_atom_site_aniso_U_12
O5 0.0153(17) 0.0180(19) 0.025(2) 0.0123(17) 0.0077(15) 0.0092(15)
Gd1 0.00956(16) 0.01125(16) 0.01405(17) 0.00536(12) 0.00425(11) 0.00494(12)
O1 0.0136(17) 0.0179(18) 0.0119(19) 0.0022(15) 0.0017(14) 0.0081(15)
O6 0.0122(17) 0.0146(18) 0.021(2) 0.0098(16) 0.0038(15) 0.0032(15)
O3 0.0107(17) 0.026(2) 0.024(2) 0.0085(17) 0.0025(15) 0.0085(16)
O1W 0.019(2) 0.021(2) 0.018(2) 0.0011(17) 0.0034(16) 0.0097(17)
O2W 0.0180(19) 0.019(2) 0.030(2) 0.0130(18) 0.0113(17) 0.0097(16)
O4 0.0124(17) 0.0185(19) 0.018(2) 0.0059(16) 0.0057(15) 0.0050(15)
C2 0.020(3) 0.031(3) 0.014(3) 0.010(3) 0.005(2) 0.015(3)
O2 0.024(2) 0.030(2) 0.022(2) 0.0072(18) 0.0080(17) 0.0191(18)
C4 0.016(3) 0.013(2) 0.013(3) 0.004(2) 0.006(2) 0.009(2)
C3 0.015(2) 0.020(3) 0.020(3) 0.011(2) 0.010(2) 0.010(2)
C1 0.016(2) 0.008(2) 0.017(3) 0.003(2) 0.002(2) 0.004(2)

loop_
_atom_type_symbol
_atom_type_description
_atom_type_scat_dispersion_real
_atom_type_scat_dispersion_imag
_atom_type_scat_source
C C 0.0033 0.0016 'International Tables Vol C Tables 4.2.6.8 and 6.1.1.4'
H H 0.0000 0.0000 'International Tables Vol C Tables 4.2.6.8 and 6.1.1.4'
O O 0.0106 0.0060 'International Tables Vol C Tables 4.2.6.8 and 6.1.1.4'
Gd Gd -0.1653 3.9035 'International Tables Vol C Tables 4.2.6.8 and 6.1.1.4'

loop_
_geom_angle_atom_site_label_1
_geom_angle_atom_site_label_2
_geom_angle_atom_site_label_3
_geom_angle
_geom_angle_site_symmetry_1
_geom_angle_site_symmetry_3
C4 O5 Gd1 117.1(3) . 2_666
O1 Gd1 O6 82.51(12) 2_676 .
O1 Gd1 O2W 84.50(13) 2_676 .
O6 Gd1 O2W 138.42(13) . .
O1 Gd1 O5 71.85(13) 2_676 2_666
O6 Gd1 O5 66.84(12) . 2_666
O2W Gd1 O5 143.32(13) . 2_666
O1 Gd1 O1W 137.26(13) 2_676 .
O6 Gd1 O1W 68.95(13) . .
O2W Gd1 O1W 137.70(14) . .
O5 Gd1 O1W 67.97(13) 2_666 .
O1 Gd1 O4 129.21(12) 2_676 1_655
O6 Gd1 O4 76.52(12) . 1_655
O2W Gd1 O4 81.75(12) . 1_655
O5 Gd1 O4 134.93(12) 2_666 1_655
O1W Gd1 O4 75.11(13) . 1_655
O1 Gd1 O1 61.75(14) 2_676 .
O6 Gd1 O1 133.74(12) . .
O2W Gd1 O1 69.82(12) . .
O5 Gd1 O1 74.32(12) 2_666 .
O1W Gd1 O1 118.23(12) . .
O4 Gd1 O1 148.89(12) 1_655 .
O1 Gd1 O4 66.06(12) 2_676 2_676
O6 Gd1 O4 68.47(12) . 2_676
O2W Gd1 O4 70.14(13) . 2_676
O5 Gd1 O4 121.08(12) 2_666 2_676
O1W Gd1 O4 125.54(12) . 2_676
O4 Gd1 O4 63.26(14) 1_655 2_676
O1 Gd1 O4 115.54(12) . 2_676
O1 Gd1 O2 109.46(12) 2_676 .
O6 Gd1 O2 132.96(13) . .
O2W Gd1 O2 88.59(14) . .
O5 Gd1 O2 74.07(13) 2_666 .
O1W Gd1 O2 72.90(13) . .
O4 Gd1 O2 118.75(12) 1_655 .
O1 Gd1 O2 50.32(12) . .
O4 Gd1 O2 158.41(13) 2_676 .
O1 Gd1 O3 152.66(12) 2_676 1_655
O6 Gd1 O3 118.77(12) . 1_655
O2W Gd1 O3 68.20(13) . 1_655
O5 Gd1 O3 130.48(12) 2_666 1_655
O1W Gd1 O3 69.74(13) . 1_655
O4 Gd1 O3 50.38(12) 1_655 1_655
O1 Gd1 O3 105.22(11) . 1_655
O4 Gd1 O3 104.03(12) 2_676 1_655
O2 Gd1 O3 69.84(12) . 1_655
O1 Gd1 C1 147.96(13) 2_676 1_655
O6 Gd1 C1 97.70(13) . 1_655
O2W Gd1 C1 74.15(13) . 1_655
O5 Gd1 C1 137.69(13) 2_666 1_655
O1W Gd1 C1 69.72(13) . 1_655
O4 Gd1 C1 25.48(13) 1_655 1_655
O1 Gd1 C1 128.29(13) . 1_655
O4 Gd1 C1 84.09(13) 2_676 1_655
O2 Gd1 C1 93.87(13) . 1_655
O3 Gd1 C1 24.92(13) 1_655 1_655
C3 O1 Gd1 140.6(3) . 2_676
C3 O1 Gd1 96.3(3) . .
Gd1 O1 Gd1 118.25(14) 2_676 .
C4 O6 Gd1 118.0(3) . .
C1 O3 Gd1 91.1(3) . 1_455
Gd1 O1W H1WB 123(4) . .
Gd1 O1W H1WA 126(4) . .
H1WB O1W H1WA 99(6) . .
Gd1 O2W H2WA 114(4) . .
Gd1 O2W H2WB 118(4) . .
H2WA O2W H2WB 100(6) . .
C1 O4 Gd1 98.3(3) . 1_455
C1 O4 Gd1 129.3(3) . 2_676
Gd1 O4 Gd1 116.74(14) 1_455 2_676
C1 C2 C3 115.9(5) . .
C1 C2 H2A 108.3 . .
C3 C2 H2A 108.3 . .
C1 C2 H2B 108.3 . .
C3 C2 H2B 108.3 . .
H2A C2 H2B 107.4 . .
C3 O2 Gd1 93.9(3) . .
O6 C4 O5 126.8(5) . .
O6 C4 C4 116.4(5) . 2_666
O5 C4 C4 116.7(5) . 2_666
O2 C3 O1 119.5(5) . .
O2 C3 C2 121.4(5) . .
O1 C3 C2 119.2(5) . .
O3 C1 O4 120.1(5) . .
O3 C1 C2 119.1(5) . .
O4 C1 C2 120.7(4) . .
O3 C1 Gd1 64.0(3) . 1_455
O4 C1 Gd1 56.2(3) . 1_455
C2 C1 Gd1 175.5(4) . 1_455

loop_
_geom_bond_atom_site_label_1
_geom_bond_atom_site_label_2
_geom_bond_distance
_geom_bond_site_symmetry_2
O5 C4 1.249(6) .
O5 Gd1 2.446(4) 2_666
Gd1 O1 2.424(4) 2_676
Gd1 O6 2.431(3) .
Gd1 O2W 2.439(4) .
Gd1 O5 2.446(4) 2_666
Gd1 O1W 2.477(4) .
Gd1 O4 2.477(4) 1_655
Gd1 O1 2.519(3) .
Gd1 O4 2.544(4) 2_676
Gd1 O2 2.585(4) .
Gd1 O3 2.650(4) 1_655
Gd1 C1 2.948(5) 1_655
O1 C3 1.269(6) .
O1 Gd1 2.424(4) 2_676
O6 C4 1.241(6) .
O3 C1 1.243(6) .
O3 Gd1 2.650(4) 1_455
O1W H1WB 0.851(10) .
O1W H1WA 0.851(10) .
O2W H2WA 0.848(10) .
O2W H2WB 0.849(11) .
O4 C1 1.282(7) .
O4 Gd1 2.477(4) 1_455
O4 Gd1 2.544(4) 2_676
C2 C1 1.498(8) .
C2 C3 1.503(7) .
C2 H2A 0.9700 .
C2 H2B 0.9700 .
O2 C3 1.244(7) .
C4 C4 1.572(9) 2_666
C1 Gd1 2.948(5) 1_455

loop_
_geom_torsion_atom_site_label_1
_geom_torsion_atom_site_label_2
_geom_torsion_atom_site_label_3
_geom_torsion_atom_site_label_4
_geom_torsion
_geom_torsion_site_symmetry_1
_geom_torsion_site_symmetry_4
O1 Gd1 O1 C3 -160.5(4) 2_676 .
O6 Gd1 O1 C3 -116.4(3) . .
O2W Gd1 O1 C3 104.9(3) . .
O5 Gd1 O1 C3 -83.0(3) 2_666 .
O1W Gd1 O1 C3 -29.3(3) . .
O4 Gd1 O1 C3 79.6(4) 1_655 .
O4 Gd1 O1 C3 159.6(3) 2_676 .
O2 Gd1 O1 C3 -0.9(3) . .
O3 Gd1 O1 C3 45.5(3) 1_655 .
C1 Gd1 O1 C3 56.2(3) 1_655 .
O1 Gd1 O1 Gd1 0.0 2_676 2_676
O6 Gd1 O1 Gd1 44.0(2) . 2_676
O2W Gd1 O1 Gd1 -94.68(18) . 2_676
O5 Gd1 O1 Gd1 77.50(17) 2_666 2_676
O1W Gd1 O1 Gd1 131.13(16) . 2_676
O4 Gd1 O1 Gd1 -119.9(2) 1_655 2_676
O4 Gd1 O1 Gd1 -39.9(2) 2_676 2_676
O2 Gd1 O1 Gd1 159.6(2) . 2_676
O3 Gd1 O1 Gd1 -154.01(15) 1_655 2_676
C1 Gd1 O1 Gd1 -143.31(16) 1_655 2_676
O1 Gd1 O6 C4 91.8(4) 2_676 .
O2W Gd1 O6 C4 164.8(3) . .
O5 Gd1 O6 C4 18.4(3) 2_666 .
O1W Gd1 O6 C4 -55.8(4) . .
O4 Gd1 O6 C4 -134.7(4) 1_655 .
O1 Gd1 O6 C4 53.7(4) . .
O4 Gd1 O6 C4 159.0(4) 2_676 .
O2 Gd1 O6 C4 -17.8(4) . .
O3 Gd1 O6 C4 -106.4(4) 1_655 .
C1 Gd1 O6 C4 -120.5(4) 1_655 .
O1 Gd1 O2 C3 19.9(4) 2_676 .
O6 Gd1 O2 C3 117.9(3) . .
O2W Gd1 O2 C3 -63.8(3) . .
O5 Gd1 O2 C3 83.5(3) 2_666 .
O1W Gd1 O2 C3 154.8(4) . .
O4 Gd1 O2 C3 -143.6(3) 1_655 .
O1 Gd1 O2 C3 0.9(3) . .
O4 Gd1 O2 C3 -54.1(5) 2_676 .
O3 Gd1 O2 C3 -131.0(4) 1_655 .
C1 Gd1 O2 C3 -137.8(3) 1_655 .
Gd1 O6 C4 O5 163.0(4) . .
Gd1 O6 C4 C4 -17.3(7) . 2_666
Gd1 O5 C4 O6 163.0(4) 2_666 .
Gd1 O5 C4 C4 -16.7(7) 2_666 2_666
Gd1 O2 C3 O1 -1.5(5) . .
Gd1 O2 C3 C2 178.0(5) . .
Gd1 O1 C3 O2 -150.8(4) 2_676 .
Gd1 O1 C3 O2 1.6(5) . .
Gd1 O1 C3 C2 29.7(8) 2_676 .
Gd1 O1 C3 C2 -178.0(4) . .
C1 C2 C3 O2 136.8(5) . .
C1 C2 C3 O1 -43.7(7) . .
Gd1 O3 C1 O4 -3.2(5) 1_455 .
Gd1 O3 C1 C2 176.2(4) 1_455 .
Gd1 O4 C1 O3 3.5(5) 1_455 .
Gd1 O4 C1 O3 -131.5(4) 2_676 .
Gd1 O4 C1 C2 -176.0(4) 1_455 .
Gd1 O4 C1 C2 49.1(6) 2_676 .
Gd1 O4 C1 Gd1 -134.9(4) 2_676 1_455
C3 C2 C1 O3 -173.7(5) . .
C3 C2 C1 O4 5.7(7) . .
C3 C2 C1 Gd1 -42(5) . 1_455
